data_2206560
loop_
_publ_author_name
'Zhang, Xue-Li'
'Ng, Seik Weng'

_publ_section_title
;Poly[[diaquatris(\m~2~-4,4'-bipyridine-\k^2^<i>N</i>,<i>N</i>')tetrakis(phenylacetato-\k<i>O</i>)dinickel(II)]
 dihydrate]
;
_journal_coeditor_code SU6212
_journal_issue 8
_journal_name_full 'Acta Crystallographica Section E'
_journal_page_first m1498
_journal_page_last m1500
_journal_paper_doi 10.1107/S160053680502115X
_journal_volume 61
_journal_year 2005
_chemical_formula_iupac '[Ni2 (C8 H7 O2)4 (C10 H8 N2)3 (H2 O)2], 2H2 O'
_chemical_formula_moiety 'C62 H60 N6 Ni2 O12'
_chemical_formula_sum 'C62 H60 N6 Ni2 O12'
_chemical_formula_weight 1198.58
_chemical_name_systematic
;
Poly[[diaquatris(\m~2~-4,4'-bipyridine-\k^2^N,N')tetrakis(phenylacetato-
\kO)dinickel(II)] dihydrate]
;
_space_group_IT_number 2
_symmetry_cell_setting triclinic
_symmetry_space_group_name_Hall '-P 1'
_symmetry_space_group_name_H-M 'P -1'
_atom_sites_solution_hydrogens geom
_atom_sites_solution_primary direct
_atom_sites_solution_secondary difmap
_audit_creation_method SHELXL-97
_cell_angle_alpha 83.4580(10)
_cell_angle_beta 83.8290(10)
_cell_angle_gamma 74.6400(10)
_cell_formula_units_Z 1
_cell_length_a 10.1103(6)
_cell_length_b 11.2803(6)
_cell_length_c 13.2962(8)
_cell_measurement_reflns_used 4355
_cell_measurement_temperature 295(2)
_cell_measurement_theta_max 25.7
_cell_measurement_theta_min 2.6
_cell_volume 1447.97(14)
_computing_cell_refinement 'SAINT (Bruker, 2002)'
_computing_data_collection 'SMART (Bruker, 2002)'
_computing_data_reduction SAINT
_computing_molecular_graphics 'ORTEPII (Johnson, 1976)'
_computing_publication_material SHELXL97
_computing_structure_refinement 'SHELXL97 (Sheldrick, 1997)'
_computing_structure_solution 'SHELXS97 (Sheldrick, 1997)'
_diffrn_ambient_temperature 295(2)
_diffrn_measured_fraction_theta_full 0.96
_diffrn_measured_fraction_theta_max 0.96
_diffrn_measurement_device_type 'Bruker SMART APEX area-detector'
_diffrn_measurement_method '\f and \w'
_diffrn_radiation_monochromator graphite
_diffrn_radiation_source 'fine-focus sealed tube'
_diffrn_radiation_type MoK\a
_diffrn_radiation_wavelength 0.71073
_diffrn_reflns_av_R_equivalents 0.020
_diffrn_reflns_av_sigmaI/netI 0.033
_diffrn_reflns_limit_h_max 12
_diffrn_reflns_limit_h_min -13
_diffrn_reflns_limit_k_max 14
_diffrn_reflns_limit_k_min -14
_diffrn_reflns_limit_l_max 16
_diffrn_reflns_limit_l_min -16
_diffrn_reflns_number 12473
_diffrn_reflns_theta_full 27.5
_diffrn_reflns_theta_max 27.5
_diffrn_reflns_theta_min 1.6
_diffrn_standards_decay_% 0
_diffrn_standards_number 0
_exptl_absorpt_coefficient_mu 0.718
_exptl_absorpt_correction_T_max 0.965
_exptl_absorpt_correction_T_min 0.747
_exptl_absorpt_correction_type multi-scan
_exptl_absorpt_process_details '(SADABS; Sheldrick, 1996)'
_exptl_crystal_colour 'pale green'
_exptl_crystal_density_diffrn 1.375
_exptl_crystal_density_method 'not measured'
_exptl_crystal_description Plate
_exptl_crystal_F_000 626
_exptl_crystal_size_max 0.15
_exptl_crystal_size_mid 0.14
_exptl_crystal_size_min 0.05
_refine_diff_density_max 0.75
_refine_diff_density_min -0.65
_refine_ls_extinction_method none
_refine_ls_goodness_of_fit_ref 1.05
_refine_ls_hydrogen_treatment mixed
_refine_ls_matrix_type full
_refine_ls_number_parameters 446
_refine_ls_number_reflns 6386
_refine_ls_number_restraints 392
_refine_ls_restrained_S_all 1.25
_refine_ls_R_factor_all 0.082
_refine_ls_R_factor_gt 0.069
_refine_ls_shift/su_max 0.001
_refine_ls_shift/su_mean 0.000
_refine_ls_structure_factor_coef Fsqd
_refine_ls_weighting_details 'w = 1/[\s^2^(Fo^2^)+(0.1075P)^2^+1.8386P] where P = (Fo^2^+2Fc^2^)/3'
_refine_ls_weighting_scheme calc
_refine_ls_wR_factor_gt 0.180
_refine_ls_wR_factor_ref 0.196
_reflns_number_gt 5230
_reflns_number_total 6386
_reflns_threshold_expression I>2\s(I)
_cod_data_source_file su6212.cif
_cod_data_source_block I
_cod_original_cell_volume 1448.00(10)
_cod_database_code 2206560
_cod_database_fobs_code 2206560

loop_
_symmetry_equiv_pos_as_xyz
'x, y, z'
'-x, -y, -z'

loop_
_atom_site_label
_atom_site_fract_x
_atom_site_fract_y
_atom_site_fract_z
_atom_site_U_iso_or_equiv
_atom_site_adp_type
_atom_site_calc_flag
_atom_site_refinement_flags
_atom_site_occupancy
_atom_site_disorder_assembly
_atom_site_disorder_group
_atom_site_type_symbol
Ni1 0.61421(5) 0.66199(4) 0.70165(4) 0.0380(2) Uani d D 1 . . Ni
O1 0.7780(3) 0.6451(3) 0.5927(3) 0.0473(7) Uani d . 1 A . O
O2 0.6930(5) 0.6324(6) 0.4494(4) 0.118(2) Uani d . 1 A . O
O3 0.4632(3) 0.7001(3) 0.8184(3) 0.0507(8) Uani d . 1 B . O
O4 0.2584(4) 0.6697(4) 0.8051(3) 0.0618(9) Uani d . 1 B . O
O1w 0.4803(4) 0.7080(3) 0.5861(3) 0.0556(9) Uani d D 1 . . O
H1w1 0.533(5) 0.691(6) 0.533(3) 0.08(2) Uiso d D 1 . . H
H1w2 0.417(5) 0.670(6) 0.591(4) 0.09(2) Uiso d D 1 . . H
O2w 0.2467(6) 0.6153(5) 0.6130(4) 0.0965(16) Uani d D 1 . . O
H2w1 0.282(8) 0.539(2) 0.608(5) 0.11(3) Uiso d D 1 . . H
H2w2 0.244(8) 0.631(6) 0.674(2) 0.10(3) Uiso d D 1 . . H
C1 0.7852(5) 0.6432(4) 0.4989(4) 0.0616(14) Uani d DU 1 . . C
C2 0.9177(17) 0.6615(12) 0.441(3) 0.060(10) Uani d PDU 0.50 A -1 C
H2a 0.9376 0.6194 0.3794 0.072 Uiso calc PR 0.50 A -1 H
H2b 0.9950 0.6314 0.4827 0.072 Uiso calc PR 0.50 A -1 H
C3 0.8872(8) 0.8007(5) 0.4170(6) 0.065(3) Uani d PGDU 0.50 A -1 C
C4 0.7902(8) 0.8589(7) 0.3488(5) 0.066(3) Uani d PGU 0.50 A -1 C
H4 0.7463 0.8125 0.3168 0.080 Uiso calc PR 0.50 A -1 H
C5 0.7587(8) 0.9864(7) 0.3282(6) 0.078(4) Uani d PGU 0.50 A -1 C
H5 0.6937 1.0254 0.2826 0.094 Uiso calc PR 0.50 A -1 H
C6 0.8243(10) 1.0557(5) 0.3759(7) 0.076(4) Uani d PGU 0.50 A -1 C
H6 0.8032 1.1411 0.3622 0.091 Uiso calc PR 0.50 A -1 H
C7 0.9213(9) 0.9975(7) 0.4442(7) 0.077(3) Uani d PGU 0.50 A -1 C
H7 0.9652 1.0439 0.4761 0.092 Uiso calc PR 0.50 A -1 H
C8 0.9528(7) 0.8700(7) 0.4647(5) 0.064(3) Uani d PGU 0.50 A -1 C
H8 1.0178 0.8311 0.5104 0.077 Uiso calc PR 0.50 A -1 H
C2' 0.915(2) 0.6682(17) 0.441(4) 0.081(15) Uani d PDU 0.50 A -2 C
H2'a 0.9475 0.6057 0.3935 0.098 Uiso calc PR 0.50 A -2 H
H2'b 0.9836 0.6528 0.4899 0.098 Uiso calc PR 0.50 A -2 H
C3' 0.9173(9) 0.7914(7) 0.3817(7) 0.074(4) Uani d PGDU 0.50 A -2 C
C4' 1.0083(9) 0.7975(8) 0.2963(7) 0.089(4) Uani d PGU 0.50 A -2 C
H4' 1.0631 0.7253 0.2712 0.107 Uiso calc PR 0.50 A -2 H
C5' 1.0173(11) 0.9116(10) 0.2484(7) 0.125(6) Uani d PGU 0.50 A -2 C
H5' 1.0782 0.9157 0.1912 0.150 Uiso calc PR 0.50 A -2 H
C6' 0.9354(12) 1.0195(8) 0.2859(9) 0.110(5) Uani d PGU 0.50 A -2 C
H6' 0.9415 1.0958 0.2539 0.132 Uiso calc PR 0.50 A -2 H
C7' 0.8445(10) 1.0133(7) 0.3714(9) 0.081(4) Uani d PGU 0.50 A -2 C
H7' 0.7897 1.0855 0.3965 0.097 Uiso calc PR 0.50 A -2 H
C8' 0.8354(9) 0.8993(8) 0.4193(6) 0.075(3) Uani d PGU 0.50 A -2 C
H8' 0.7746 0.8952 0.4764 0.090 Uiso calc PR 0.50 A -2 H
C9 0.3370(4) 0.7127(4) 0.8451(3) 0.0412(9) Uani d DU 1 . . C
C10 0.3028(16) 0.7622(10) 0.9482(7) 0.058(3) Uani d PDU 0.50 B -3 C
H10A 0.3596 0.7062 0.9968 0.070 Uiso calc PR 0.50 B -3 H
H10B 0.2074 0.7655 0.9703 0.070 Uiso calc PR 0.50 B -3 H
C11 0.3258(7) 0.8902(5) 0.9472(5) 0.053(2) Uani d PGDU 0.50 B -3 C
C12 0.4582(6) 0.9060(6) 0.9426(6) 0.062(3) Uani d PGU 0.50 B -3 C
H12 0.5338 0.8381 0.9380 0.074 Uiso calc PR 0.50 B -3 H
C13 0.4775(9) 1.0231(8) 0.9447(6) 0.083(4) Uani d PGU 0.50 B -3 C
H13 0.5660 1.0337 0.9416 0.100 Uiso calc PR 0.50 B -3 H
C14 0.3644(12) 1.1245(5) 0.9515(7) 0.094(4) Uani d PGU 0.50 B -3 C
H14 0.3773 1.2029 0.9529 0.112 Uiso calc PR 0.50 B -3 H
C15 0.2320(10) 1.1088(6) 0.9562(8) 0.111(5) Uani d PGU 0.50 B -3 C
H15 0.1564 1.1766 0.9607 0.133 Uiso calc PR 0.50 B -3 H
C16 0.2127(6) 0.9916(8) 0.9540(7) 0.096(4) Uani d PGU 0.50 B -3 C
H16 0.1242 0.9811 0.9572 0.115 Uiso calc PR 0.50 B -3 H
C10' 0.2714(12) 0.8064(11) 0.9233(8) 0.051(3) Uani d PDU 0.50 B -4 C
H10c 0.3334 0.7926 0.9767 0.061 Uiso calc PR 0.50 B -4 H
H10d 0.2681 0.8881 0.8899 0.061 Uiso calc PR 0.50 B -4 H
C11' 0.1291(5) 0.8088(7) 0.9736(5) 0.051(2) Uani d PGDU 0.50 B -4 C
C12' 0.1141(7) 0.7712(8) 1.0765(5) 0.079(3) Uani d PGU 0.50 B -4 C
H12' 0.1911 0.7439 1.1136 0.095 Uiso calc PR 0.50 B -4 H
C13' -0.0160(9) 0.7744(10) 1.1240(5) 0.101(5) Uani d PGU 0.50 B -4 C
H13' -0.0261 0.7492 1.1929 0.121 Uiso calc PR 0.50 B -4 H
C14' -0.1311(7) 0.8152(10) 1.0686(7) 0.097(4) Uani d PGU 0.50 B -4 C
H14' -0.2182 0.8173 1.1004 0.116 Uiso calc PR 0.50 B -4 H
C15' -0.1161(6) 0.8528(9) 0.9657(7) 0.093(4) Uani d PGU 0.50 B -4 C
H15' -0.1931 0.8801 0.9286 0.112 Uiso calc PR 0.50 B -4 H
C16' 0.0140(7) 0.8496(8) 0.9182(4) 0.073(3) Uani d PGU 0.50 B -4 C
H16' 0.0240 0.8748 0.8494 0.087 Uiso calc PR 0.50 B -4 H
N1 0.6085(6) 0.8496(3) 0.7010(4) 0.0378(8) Uani d PGD 0.50 . 5 N
C17 0.6008(6) 0.9028(4) 0.7915(3) 0.0413(13) Uani d PGU 0.50 . 5 C
H17 0.5985 0.8551 0.8532 0.050 Uiso calc PR 0.50 . 5 H
C18 0.5965(7) 1.0272(4) 0.7897(3) 0.0432(13) Uani d PGU 0.50 . 5 C
H18 0.5913 1.0628 0.8502 0.052 Uiso calc PR 0.50 . 5 H
C19 0.5999(6) 1.0984(3) 0.6974(4) 0.0329(10) Uani d PGDU 0.50 . 5 C
C20 0.6076(6) 1.0452(4) 0.6070(3) 0.0381(12) Uani d PGU 0.50 . 5 C
H20 0.6099 1.0928 0.5452 0.046 Uiso calc PR 0.50 . 5 H
C21 0.6119(6) 0.9208(4) 0.6088(3) 0.0399(12) Uani d PGU 0.50 . 5 C
H21 0.6171 0.8852 0.5482 0.048 Uiso calc PR 0.50 . 5 H
N1' 0.6243(5) 0.8479(3) 0.6923(4) 0.0378(8) Uani d PGD 0.50 . 6 N
C17' 0.7453(4) 0.8784(4) 0.7061(4) 0.0413(13) Uani d PGU 0.50 . 6 C
H17' 0.8257 0.8164 0.7154 0.050 Uiso calc PR 0.50 . 6 H
C18' 0.7462(4) 1.0014(4) 0.7060(5) 0.0432(13) Uani d PGU 0.50 . 6 C
H18' 0.8271 1.0218 0.7152 0.052 Uiso calc PR 0.50 . 6 H
C19' 0.6260(5) 1.0940(3) 0.6921(5) 0.0329(10) Uani d PGDU 0.50 . 6 C
C20' 0.5051(4) 1.0635(3) 0.6784(5) 0.0381(12) Uani d PGU 0.50 . 6 C
H20' 0.4247 1.1255 0.6691 0.046 Uiso calc PR 0.50 . 6 H
C21' 0.5042(4) 0.9405(4) 0.6785(4) 0.0399(12) Uani d PGU 0.50 . 6 C
H21' 0.4233 0.9201 0.6692 0.048 Uiso calc PR 0.50 . 6 H
N2 0.6097(7) 1.4762(3) 0.6966(4) 0.0416(9) Uani d PGD 0.50 . 5 N
C22 0.5359(7) 1.4218(5) 0.7743(3) 0.0337(16) Uani d PGU 0.50 . 5 C
H22 0.4900 1.4668 0.8278 0.040 Uiso calc PR 0.50 . 5 H
C23 0.5307(7) 1.3003(6) 0.7720(4) 0.046(2) Uani d PGU 0.50 . 5 C
H23 0.4813 1.2639 0.8239 0.055 Uiso calc PR 0.50 . 5 H
C24 0.5993(8) 1.2331(4) 0.6920(5) 0.0302(12) Uani d PGDU 0.50 . 5 C
C25 0.6731(6) 1.2875(4) 0.6144(4) 0.0408(13) Uani d PGU 0.50 . 5 C
H25 0.7190 1.2426 0.5609 0.049 Uiso calc PR 0.50 . 5 H
C26 0.6783(6) 1.4091(4) 0.6167(4) 0.0433(13) Uani d PGU 0.50 . 5 C
H26 0.7277 1.4455 0.5647 0.052 Uiso calc PR 0.50 . 5 H
N2' 0.6154(6) 1.4742(3) 0.7108(4) 0.0416(9) Uani d PGD 0.50 . 6 N
C22' 0.4992(5) 1.4323(5) 0.7435(4) 0.0337(16) Uani d PGU 0.50 . 6 C
H22' 0.4188 1.4869 0.7673 0.040 Uiso calc PR 0.50 . 6 H
C23' 0.5030(5) 1.3086(6) 0.7404(5) 0.046(2) Uani d PGU 0.50 . 6 C
H23' 0.4252 1.2806 0.7622 0.055 Uiso calc PR 0.50 . 6 H
C24' 0.6231(7) 1.2269(4) 0.7047(5) 0.0302(12) Uani d PGDU 0.50 . 6 C
C25' 0.7394(5) 1.2688(4) 0.6721(5) 0.0408(13) Uani d PGU 0.50 . 6 C
H25' 0.8197 1.2142 0.6482 0.049 Uiso calc PR 0.50 . 6 H
C26' 0.7356(5) 1.3925(4) 0.6752(4) 0.0433(13) Uani d PGU 0.50 . 6 C
H26' 0.8134 1.4205 0.6533 0.052 Uiso calc PR 0.50 . 6 H
N3 0.7665(5) 0.6001(7) 0.8081(6) 0.0435(12) Uani d PGD 0.50 . -7 N
C27 0.7231(5) 0.5845(8) 0.9104(6) 0.0324(18) Uani d PGU 0.50 . -7 C
H27 0.6297 0.6070 0.9313 0.039 Uiso calc PR 0.50 . -7 H
C28 0.8191(7) 0.5352(7) 0.9813(4) 0.0419(12) Uani d PGU 0.50 . -7 C
H28 0.7900 0.5248 1.0498 0.050 Uiso calc PR 0.50 . -7 H
C29 0.9585(7) 0.5016(6) 0.9500(4) 0.0361(17) Uani d PGDU 0.50 . -7 C
C30 1.0020(5) 0.5172(6) 0.8477(4) 0.0434(13) Uani d PGU 0.50 . -7 C
H30 1.0953 0.4947 0.8267 0.052 Uiso calc PR 0.50 . -7 H
C31 0.9060(6) 0.5665(6) 0.7767(3) 0.0418(13) Uani d PGU 0.50 . -7 C
H31 0.9351 0.5769 0.7083 0.050 Uiso calc PR 0.50 . -7 H
N3' 1.2467(6) 0.3857(7) 1.1798(6) 0.0435(12) Uani d PG 0.50 . -7 N
C27' 1.2826(6) 0.4474(8) 1.0887(7) 0.0324(18) Uani d PGU 0.50 . -7 C
H27' 1.3680 0.4652 1.0781 0.039 Uiso calc PR 0.50 . -7 H
C28' 1.1909(8) 0.4825(7) 1.0134(5) 0.0419(12) Uani d PGU 0.50 . -7 C
H28' 1.2149 0.5238 0.9525 0.050 Uiso calc PR 0.50 . -7 H
C29' 1.0633(7) 0.4558(6) 1.0293(4) 0.0361(17) Uani d PGDU 0.50 . -7 C
C30' 1.0273(5) 0.3941(6) 1.1205(4) 0.0434(13) Uani d PGU 0.50 . -7 C
H30' 0.9419 0.3763 1.1311 0.052 Uiso calc PR 0.50 . -7 H
C31' 1.1190(6) 0.3590(6) 1.1957(4) 0.0418(13) Uani d PGU 0.50 . -7 C
H31' 1.0950 0.3177 1.2567 0.050 Uiso calc PR 0.50 . -7 H

loop_
_atom_site_aniso_label
_atom_site_aniso_U_11
_atom_site_aniso_U_22
_atom_site_aniso_U_33
_atom_site_aniso_U_12
_atom_site_aniso_U_13
_atom_site_aniso_U_23
Ni1 0.0387(3) 0.0182(3) 0.0607(4) -0.00821(19) -0.0175(2) -0.0031(2)
O1 0.0501(17) 0.0323(15) 0.063(2) -0.0126(13) -0.0166(14) -0.0018(13)
O2 0.082(3) 0.163(5) 0.117(4) -0.004(3) -0.034(3) -0.093(4)
O3 0.0439(17) 0.0378(16) 0.072(2) -0.0054(13) -0.0129(15) -0.0161(15)
O4 0.057(2) 0.075(2) 0.065(2) -0.0296(18) 0.0016(16) -0.0298(18)
O1w 0.0508(19) 0.0473(19) 0.073(2) -0.0053(16) -0.0256(18) -0.0204(17)
O2w 0.111(4) 0.100(4) 0.079(3) -0.006(3) -0.029(3) -0.039(3)
C1 0.061(3) 0.048(3) 0.074(3) 0.005(2) -0.021(3) -0.030(2)
C2 0.070(13) 0.045(10) 0.052(12) 0.013(6) -0.009(7) -0.010(7)
C3 0.070(6) 0.054(6) 0.056(6) 0.013(5) -0.010(5) -0.015(5)
C4 0.063(6) 0.082(7) 0.047(5) -0.008(5) -0.004(4) -0.001(5)
C5 0.071(6) 0.082(7) 0.063(6) 0.002(6) -0.001(5) 0.021(5)
C6 0.073(7) 0.044(6) 0.099(8) 0.002(5) -0.003(6) -0.005(6)
C7 0.071(6) 0.077(7) 0.084(7) -0.023(6) 0.002(6) -0.009(6)
C8 0.050(5) 0.073(6) 0.061(6) -0.001(5) -0.004(4) -0.009(5)
C2' 0.087(17) 0.077(17) 0.071(17) -0.004(10) -0.004(10) -0.014(10)
C3' 0.086(8) 0.064(7) 0.077(8) -0.013(6) -0.046(7) -0.007(6)
C4' 0.083(7) 0.105(8) 0.074(7) -0.028(7) -0.006(6) 0.026(6)
C5' 0.102(9) 0.146(11) 0.127(10) -0.048(9) -0.006(8) 0.020(9)
C6' 0.112(9) 0.104(9) 0.126(10) -0.049(8) -0.045(8) 0.028(8)
C7' 0.080(8) 0.050(7) 0.114(9) -0.018(6) -0.016(7) 0.002(6)
C8' 0.077(7) 0.063(6) 0.094(7) -0.027(5) -0.021(6) -0.004(6)
C9 0.055(2) 0.034(2) 0.039(2) -0.0187(18) -0.0078(18) 0.0004(16)
C10 0.072(7) 0.071(7) 0.041(5) -0.040(6) 0.001(5) -0.004(5)
C11 0.062(5) 0.055(5) 0.038(4) -0.005(4) -0.003(4) -0.016(4)
C12 0.077(6) 0.062(6) 0.055(5) -0.027(5) 0.005(5) -0.022(4)
C13 0.118(9) 0.082(7) 0.067(6) -0.050(7) 0.003(6) -0.028(6)
C14 0.147(10) 0.074(7) 0.061(6) -0.027(7) -0.004(7) -0.016(6)
C15 0.138(10) 0.080(8) 0.100(9) 0.007(8) -0.024(8) -0.023(7)
C16 0.097(8) 0.090(8) 0.100(8) -0.006(7) -0.012(7) -0.038(7)
C10' 0.060(6) 0.060(6) 0.038(5) -0.022(5) -0.002(5) -0.011(5)
C11' 0.051(5) 0.047(5) 0.051(5) -0.008(4) 0.008(4) -0.020(4)
C12' 0.078(7) 0.086(7) 0.058(6) 0.000(6) 0.009(5) -0.009(5)
C13' 0.105(9) 0.105(9) 0.079(7) -0.016(7) 0.025(7) -0.005(7)
C14' 0.084(8) 0.107(9) 0.097(8) -0.025(7) 0.028(7) -0.031(7)
C15' 0.071(7) 0.113(9) 0.092(8) -0.014(6) 0.005(6) -0.029(7)
C16' 0.060(6) 0.083(7) 0.068(6) -0.010(5) 0.002(5) -0.007(5)
N1 0.053(2) 0.0208(14) 0.044(2) -0.0116(14) -0.0157(17) -0.0036(13)
C17 0.052(3) 0.026(2) 0.048(3) -0.012(2) -0.007(3) -0.002(2)
C18 0.056(3) 0.029(3) 0.048(3) -0.015(2) -0.008(3) -0.006(2)
C19 0.040(3) 0.0220(17) 0.038(2) -0.0092(16) -0.0025(18) -0.0044(14)
C20 0.043(3) 0.025(2) 0.047(3) -0.008(2) -0.011(2) -0.003(2)
C21 0.047(3) 0.025(2) 0.052(3) -0.011(2) -0.014(2) -0.006(2)
N1' 0.053(2) 0.0208(14) 0.044(2) -0.0116(14) -0.0157(17) -0.0036(13)
C17' 0.052(3) 0.026(2) 0.048(3) -0.012(2) -0.007(3) -0.002(2)
C18' 0.056(3) 0.029(3) 0.048(3) -0.015(2) -0.008(3) -0.006(2)
C19' 0.040(3) 0.0220(17) 0.038(2) -0.0092(16) -0.0025(18) -0.0044(14)
C20' 0.043(3) 0.025(2) 0.047(3) -0.008(2) -0.011(2) -0.003(2)
C21' 0.047(3) 0.025(2) 0.052(3) -0.011(2) -0.014(2) -0.006(2)
N2 0.0402(18) 0.0214(15) 0.065(3) -0.0084(13) -0.0030(18) -0.0102(16)
C22 0.049(4) 0.024(2) 0.027(4) -0.008(2) -0.006(3) 0.000(2)
C23 0.058(4) 0.030(2) 0.050(5) -0.017(3) 0.008(4) -0.003(3)
C24 0.038(3) 0.0227(17) 0.033(2) -0.0083(17) -0.014(2) 0.0000(15)
C25 0.050(3) 0.026(2) 0.047(3) -0.012(2) 0.006(2) -0.008(2)
C26 0.050(3) 0.030(3) 0.053(3) -0.016(2) -0.002(2) -0.004(3)
N2' 0.0402(18) 0.0214(15) 0.065(3) -0.0084(13) -0.0030(18) -0.0102(16)
C22' 0.049(4) 0.024(2) 0.027(4) -0.008(2) -0.006(3) 0.000(2)
C23' 0.058(4) 0.030(2) 0.050(5) -0.017(3) 0.008(4) -0.003(3)
C24' 0.038(3) 0.0227(17) 0.033(2) -0.0083(17) -0.014(2) 0.0000(15)
C25' 0.050(3) 0.026(2) 0.047(3) -0.012(2) 0.006(2) -0.008(2)
C26' 0.050(3) 0.030(3) 0.053(3) -0.016(2) -0.002(2) -0.004(3)
N3 0.039(2) 0.039(2) 0.055(3) -0.0154(18) -0.0182(19) 0.012(2)
C27 0.038(2) 0.015(5) 0.050(2) -0.015(2) -0.0113(18) 0.000(3)
C28 0.043(2) 0.041(3) 0.046(2) -0.020(2) -0.0105(18) 0.0103(19)
C29 0.032(3) 0.035(4) 0.035(3) -0.001(3) -0.003(2) 0.001(3)
C30 0.037(3) 0.051(3) 0.043(3) -0.015(3) -0.008(2) 0.007(2)
C31 0.044(3) 0.042(3) 0.042(3) -0.016(3) -0.010(2) 0.005(2)
N3' 0.039(2) 0.039(2) 0.055(3) -0.0154(18) -0.0182(19) 0.012(2)
C27' 0.038(2) 0.015(5) 0.050(2) -0.015(2) -0.0113(18) 0.000(3)
C28' 0.043(2) 0.041(3) 0.046(2) -0.020(2) -0.0105(18) 0.0103(19)
C29' 0.032(3) 0.035(4) 0.035(3) -0.001(3) -0.003(2) 0.001(3)
C30' 0.037(3) 0.051(3) 0.043(3) -0.015(3) -0.008(2) 0.007(2)
C31' 0.044(3) 0.042(3) 0.042(3) -0.016(3) -0.010(2) 0.005(2)

loop_
_atom_type_symbol
_atom_type_description
_atom_type_scat_dispersion_real
_atom_type_scat_dispersion_imag
_atom_type_scat_source
C C 0.0033 0.0016 'International Tables Vol C Tables 4.2.6.8 and 6.1.1.4'
H H 0.0000 0.0000 'International Tables Vol C Tables 4.2.6.8 and 6.1.1.4'
N N 0.0061 0.0033 'International Tables Vol C Tables 4.2.6.8 and 6.1.1.4'
O O 0.0106 0.0060 'International Tables Vol C Tables 4.2.6.8 and 6.1.1.4'
Ni Ni 0.3393 1.1124 'International Tables Vol C Tables 4.2.6.8 and 6.1.1.4'

loop_
_geom_angle_atom_site_label_1
_geom_angle_atom_site_label_2
_geom_angle_atom_site_label_3
_geom_angle_site_symmetry_1
_geom_angle_site_symmetry_3
_geom_angle
_geom_angle_publ_flag
O1 Ni1 O3 . . 170.80(10) yes
O1 Ni1 O1w . . 89.1(2) yes
O1 Ni1 N1 . . 88.7(2) yes
O1 Ni1 N2 . 1_545 92.0(2) yes
O1 Ni1 N3 . . 85.5(2) yes
O3 Ni1 O1w . . 95.6(2) yes
O3 Ni1 N1 . . 83.5(2) yes
O3 Ni1 N2 . 1_545 96.1(2) yes
O3 Ni1 N3 . . 90.3(2) yes
O1w Ni1 N1 . . 89.2(2) yes
O1w Ni1 N2 . 1_545 87.4(2) yes
O1w Ni1 N3 . . 173.2(2) yes
N1 Ni1 N2 . 1_545 176.5(2) yes
N1 Ni1 N3 . . 94.8(3) yes
N2 Ni1 N3 1_545 . 88.7(3) yes
O3 Ni1 N2' . 1_545 93.6(2) no
O1 Ni1 N2' . 1_545 94.2(2) no
O1w Ni1 N2' . 1_545 92.4(2) no
N1 Ni1 N2' . 1_545 176.8(2) no
O3 Ni1 N1' . . 88.4(2) no
O1 Ni1 N1' . . 83.7(2) no
O1w Ni1 N1' . . 89.6(2) no
N2' Ni1 N1' 1_545 . 177.0(2) no
N2 Ni1 N1' 1_545 . 174.8(2) no
N2' Ni1 N3 1_545 . 83.9(3) no
N1' Ni1 N3 . . 93.9(3) no
O3 Ni1 N3' . 2_767 84.8(2) no
O1 Ni1 N3' . 2_767 90.5(2) no
O1w Ni1 N3' . 2_767 179.6(2) no
N1 Ni1 N3' . 2_767 90.8(3) no
N2' Ni1 N3' 1_545 2_767 87.6(3) no
N2 Ni1 N3' 1_545 2_767 92.6(3) no
N1' Ni1 N3' . 2_767 90.4(2) no
N3 Ni1 N3' . 2_767 6.5(4) no
C1 O1 Ni1 . . 131.9(3) no
C9 O3 Ni1 . . 145.2(3) no
Ni1 O1w H1w1 . . 103(4) no
Ni1 O1w H1w2 . . 116(5) no
H1w1 O1w H1w2 . . 110(2) no
H2w1 O2w H2w2 . . 110(2) no
O2 C1 O1 . . 125.7(5) no
O2 C1 C2 . . 118.1(18) no
O1 C1 C2 . . 116.2(18) no
O2 C1 C2' . . 118(2) no
O1 C1 C2' . . 116(2) no
C1 C2 C3 . . 103.3(7) no
C1 C2 H2a . . 111.1 no
C3 C2 H2a . . 111.1 no
C1 C2 H2b . . 111.1 no
C3 C2 H2b . . 111.1 no
H2a C2 H2b . . 109.1 no
C4 C3 C8 . . 120.0 no
C4 C3 C2 . . 119.5(17) no
C8 C3 C2 . . 120.5(17) no
C3 C4 C5 . . 120.0 no
C3 C4 H4 . . 120.0 no
C5 C4 H4 . . 120.0 no
C6 C5 C4 . . 120.0 no
C6 C5 H5 . . 120.0 no
C4 C5 H5 . . 120.0 no
C7 C6 C5 . . 120.0 no
C7 C6 H6 . . 120.0 no
C5 C6 H6 . . 120.0 no
C6 C7 C8 . . 120.0 no
C6 C7 H7 . . 120.0 no
C8 C7 H7 . . 120.0 no
C7 C8 C3 . . 120.0 no
C7 C8 H8 . . 120.0 no
C3 C8 H8 . . 120.0 no
C1 C2' C3' . . 122.7(10) no
C1 C2' H2'a . . 106.6 no
C3' C2' H2'a . . 106.6 no
C1 C2' H2'b . . 106.6 no
C3' C2' H2'b . . 106.6 no
H2'a C2' H2'b . . 106.6 no
C4' C3' C8' . . 120.0 no
C4' C3' C2' . . 120.9(12) no
C8' C3' C2' . . 118.9(14) no
C5' C4' C3' . . 120.0 no
C5' C4' H4' . . 120.0 no
C3' C4' H4' . . 120.0 no
C4' C5' C6' . . 120.0 no
C4' C5' H5' . . 120.0 no
C6' C5' H5' . . 120.0 no
C5' C6' C7' . . 120.0 no
C5' C6' H6' . . 120.0 no
C7' C6' H6' . . 120.0 no
C8' C7' C6' . . 120.0 no
C8' C7' H7' . . 120.0 no
C6' C7' H7' . . 120.0 no
C7' C8' C3' . . 120.0 no
C7' C8' H8' . . 120.0 no
C3' C8' H8' . . 120.0 no
O4 C9 O3 . . 125.8(4) no
O4 C9 C10 . . 122.9(7) no
O3 C9 C10 . . 109.9(7) no
O4 C9 C10' . . 116.7(6) no
O3 C9 C10' . . 116.8(5) no
C9 C10 C11 . . 112.3(7) no
C9 C10 H10a . . 109.2 no
C11 C10 H10a . . 109.2 no
C9 C10 H10b . . 109.2 no
C11 C10 H10b . . 109.2 no
H10a C10 H10b . . 107.9 no
C12 C11 C16 . . 120.0 no
C12 C11 C10 . . 120.6(7) no
C16 C11 C10 . . 119.3(7) no
C13 C12 C11 . . 120.0 no
C13 C12 H12 . . 120.0 no
C11 C12 H12 . . 120.0 no
C12 C13 C14 . . 120.0 no
C12 C13 H13 . . 120.0 no
C14 C13 H13 . . 120.0 no
C15 C14 C13 . . 120.0 no
C15 C14 H14 . . 120.0 no
C13 C14 H14 . . 120.0 no
C14 C15 C16 . . 120.0 no
C14 C15 H15 . . 120.0 no
C16 C15 H15 . . 120.0 no
C15 C16 C11 . . 120.0 no
C15 C16 H16 . . 120.0 no
C11 C16 H16 . . 120.0 no
C11' C10' C9 . . 119.4(8) no
C11' C10' H10c . . 107.5 no
C9 C10' H10c . . 107.5 no
C11' C10' H10d . . 107.5 no
C9 C10' H10d . . 107.5 no
H10c C10' H10d . . 107.0 no
C12' C11' C16' . . 120.0 no
C12' C11' C10' . . 119.4(7) no
C16' C11' C10' . . 120.6(7) no
C11' C12' C13' . . 120.0 no
C11' C12' H12' . . 120.0 no
C13' C12' H12' . . 120.0 no
C14' C13' C12' . . 120.0 no
C14' C13' H13' . . 120.0 no
C12' C13' H13' . . 120.0 no
C15' C14' C13' . . 120.0 no
C15' C14' H14' . . 120.0 no
C13' C14' H14' . . 120.0 no
C14' C15' C16' . . 120.0 no
C14' C15' H15' . . 120.0 no
C16' C15' H15' . . 120.0 no
C15' C16' C11' . . 120.0 no
C15' C16' H16' . . 120.0 no
C11' C16' H16' . . 120.0 no
C17 N1 C21 . . 120.0 no
C17 N1 Ni1 . . 120.8(3) no
C21 N1 Ni1 . . 119.2(3) no
N1 C17 C18 . . 120.0 no
N1 C17 H17 . . 120.0 no
C18 C17 H17 . . 120.0 no
C17 C18 C19 . . 120.0 no
C17 C18 H18 . . 120.0 no
C19 C18 H18 . . 120.0 no
C20 C19 C18 . . 120.0 no
C20 C19 C24 . . 118.3(4) no
C18 C19 C24 . . 121.7(4) no
C21 C20 C19 . . 120.0 no
C21 C20 H20 . . 120.0 no
C19 C20 H20 . . 120.0 no
C20 C21 N1 . . 120.0 no
C20 C21 H21 . . 120.0 no
N1 C21 H21 . . 120.0 no
C17' N1' C21' . . 120.0 no
C17' N1' Ni1 . . 121.5(2) no
C21' N1' Ni1 . . 118.4(2) no
C18' C17' N1' . . 120.0 no
C18' C17' H17' . . 120.0 no
N1' C17' H17' . . 120.0 no
C19' C18' C17' . . 120.0 no
C19' C18' H18' . . 120.0 no
C17' C18' H18' . . 120.0 no
C18' C19' C20' . . 120.0 no
C18' C19' C24' . . 119.7(4) no
C20' C19' C24' . . 119.9(4) no
C21' C20' C19' . . 120.0 no
C21' C20' H20' . . 120.0 no
C19' C20' H20' . . 120.0 no
C20' C21' N1' . . 120.0 no
C20' C21' H21' . . 120.0 no
N1' C21' H21' . . 120.0 no
C22 N2 C26 . . 120.0 no
C22 N2 Ni1 . 1_565 119.1(3) no
C26 N2 Ni1 . 1_565 120.9(3) no
C23 C22 N2 . . 120.0 no
C23 C22 H22 . . 120.0 no
N2 C22 H22 . . 120.0 no
C22 C23 C24 . . 120.0 no
C22 C23 H23 . . 120.0 no
C24 C23 H23 . . 120.0 no
C25 C24 C23 . . 120.0 no
C25 C24 C19 . . 122.0(5) no
C23 C24 C19 . . 117.8(4) no
C24 C25 C26 . . 120.0 no
C24 C25 H25 . . 120.0 no
C26 C25 H25 . . 120.0 no
C25 C26 N2 . . 120.0 no
C25 C26 H26 . . 120.0 no
N2 C26 H26 . . 120.0 no
C22' N2' C26' . . 120.0 no
C22' N2' Ni1 . 1_565 122.5(3) no
C26' N2' Ni1 . 1_565 117.3(3) no
C23' C22' N2' . . 120.0 no
C23' C22' H22' . . 120.0 no
N2' C22' H22' . . 120.0 no
C22' C23' C24' . . 120.0 no
C22' C23' H23' . . 120.0 no
C24' C23' H23' . . 120.0 no
C25' C24' C23' . . 120.0 no
C25' C24' C19' . . 118.9(5) no
C23' C24' C19' . . 120.8(5) no
C24' C25' C26' . . 120.0 no
C24' C25' H25' . . 120.0 no
C26' C25' H25' . . 120.0 no
C25' C26' N2' . . 120.0 no
C25' C26' H26' . . 120.0 no
N2' C26' H26' . . 120.0 no
C27 N3 C31 . . 120.0 no
C27 N3 Ni1 . . 118.3(4) no
C31 N3 Ni1 . . 121.5(4) no
N3 C27 C28 . . 120.0 no
N3 C27 H27 . . 120.0 no
C28 C27 H27 . . 120.0 no
C29 C28 C27 . . 120.0 no
C29 C28 H28 . . 120.0 no
C27 C28 H28 . . 120.0 no
C28 C29 C30 . . 120.0 no
C28 C29 C29' . . 119.4(4) no
C30 C29 C29' . . 120.5(4) no
C31 C30 C29 . . 120.0 no
C31 C30 H30 . . 120.0 no
C29 C30 H30 . . 120.0 no
C30 C31 N3 . . 120.0 no
C30 C31 H31 . . 120.0 no
N3 C31 H31 . . 120.0 no
C27' N3' C31' . . 120.0 no
C27' N3' Ni1 . 2_767 119.8(4) no
C31' N3' Ni1 . 2_767 120.1(4) no
C28' C27' N3' . . 120.0 no
C28' C27' H27' . . 120.0 no
N3' C27' H27' . . 120.0 no
C27' C28' C29' . . 120.0 no
C27' C28' H28' . . 120.0 no
C29' C28' H28' . . 120.0 no
C30' C29' C28' . . 120.0 no
C30' C29' C29 . . 119.7(3) no
C28' C29' C29 . . 120.2(3) no
C31' C30' C29' . . 120.0 no
C31' C30' H30' . . 120.0 no
C29' C30' H30' . . 120.0 no
C30' C31' N3' . . 120.0 no
C30' C31' H31' . . 120.0 no
N3' C31' H31' . . 120.0 no

loop_
_geom_bond_atom_site_label_1
_geom_bond_atom_site_label_2
_geom_bond_site_symmetry_2
_geom_bond_distance
_geom_bond_publ_flag
Ni1 O1 . 2.063(3) yes
Ni1 O3 . 2.054(3) yes
Ni1 O1w . 2.087(3) yes
Ni1 N1 . 2.100(3) yes
Ni1 N2 1_545 2.117(4) yes
Ni1 N3 . 2.130(4) yes
Ni1 N1' . 2.116(3) no
Ni1 N2' 1_545 2.105(4) no
Ni1 N3' 2_767 2.153(5) no
O1 C1 . 1.244(6) no
O2 C1 . 1.235(7) no
O3 C9 . 1.262(5) no
O4 C9 . 1.226(5) no
O1w H1w1 . 0.850(10) no
O1w H1w2 . 0.850(10) no
O2w H2w1 . 0.850(10) no
O2w H2w2 . 0.850(10) no
C1 C2 . 1.523(9) no
C1 C2' . 1.524(9) no
C2 C3 . 1.521(11) no
C2 H2a . 0.9700 no
C2 H2b . 0.9700 no
C3 C4 . 1.3900 no
C3 C8 . 1.3900 no
C4 C5 . 1.3900 no
C4 H4 . 0.9300 no
C5 C6 . 1.3900 no
C5 H5 . 0.9300 no
C6 C7 . 1.3900 no
C6 H6 . 0.9300 no
C7 C8 . 1.3900 no
C7 H7 . 0.9300 no
C8 H8 . 0.9300 no
C2' C3' . 1.522(11) no
C2' H2'a . 0.9700 no
C2' H2'b . 0.9700 no
C3' C4' . 1.3900 no
C3' C8' . 1.3900 no
C4' C5' . 1.3900 no
C4' H4' . 0.9300 no
C5' C6' . 1.3900 no
C5' H5' . 0.9300 no
C6' C7' . 1.3900 no
C6' H6' . 0.9300 no
C7' C8' . 1.3900 no
C7' H7' . 0.9300 no
C8' H8' . 0.9300 no
C9 C10 . 1.510(8) no
C9 C10' . 1.539(8) no
C10 C11 . 1.521(10) no
C10 H10a . 0.9700 no
C10 H10b . 0.9700 no
C11 C12 . 1.3900 no
C11 C16 . 1.3900 no
C12 C13 . 1.3900 no
C12 H12 . 0.9300 no
C13 C14 . 1.3900 no
C13 H13 . 0.9300 no
C14 C15 . 1.3900 no
C14 H14 . 0.9300 no
C15 C16 . 1.3900 no
C15 H15 . 0.9300 no
C16 H16 . 0.9300 no
C10' C11' . 1.515(10) no
C10' H10c . 0.9700 no
C10' H10d . 0.9700 no
C11' C12' . 1.3900 no
C11' C16' . 1.3900 no
C12' C13' . 1.3900 no
C12' H12' . 0.9300 no
C13' C14' . 1.3900 no
C13' H13' . 0.9300 no
C14' C15' . 1.3900 no
C14' H14' . 0.9300 no
C15' C16' . 1.3900 no
C15' H15' . 0.9300 no
C16' H16' . 0.9300 no
N1 C17 . 1.3900 no
N1 C21 . 1.3900 no
C17 C18 . 1.3900 no
C17 H17 . 0.9300 no
C18 C19 . 1.3900 no
C18 H18 . 0.9300 no
C19 C20 . 1.3900 no
C19 C24 . 1.512(4) no
C20 C21 . 1.3900 no
C20 H20 . 0.9300 no
C21 H21 . 0.9300 no
N1' C17' . 1.3900 no
N1' C21' . 1.3900 no
C17' C18' . 1.3900 no
C17' H17' . 0.9300 no
C18' C19' . 1.3900 no
C18' H18' . 0.9300 no
C19' C20' . 1.3900 no
C19' C24' . 1.520(4) no
C20' C21' . 1.3900 no
C20' H20' . 0.9300 no
C21' H21' . 0.9300 no
N2 C22 . 1.3900 no
N2 C26 . 1.3900 no
N2 Ni1 1_565 2.117(4) no
C22 C23 . 1.3900 no
C22 H22 . 0.9300 no
C23 C24 . 1.3900 no
C23 H23 . 0.9300 no
C24 C25 . 1.3900 no
C25 C26 . 1.3900 no
C25 H25 . 0.9300 no
C26 H26 . 0.9300 no
N2' C22' . 1.3900 no
N2' C26' . 1.3900 no
N2' Ni1 1_565 2.105(4) no
C22' C23' . 1.3900 no
C22' H22' . 0.9300 no
C23' C24' . 1.3900 no
C23' H23' . 0.9300 no
C24' C25' . 1.3900 no
C25' C26' . 1.3900 no
C25' H25' . 0.9300 no
C26' H26' . 0.9300 no
N3 C27 . 1.3900 no
N3 C31 . 1.3900 no
C27 C28 . 1.3900 no
C27 H27 . 0.9300 no
C28 C29 . 1.3900 no
C28 H28 . 0.9300 no
C29 C30 . 1.3900 no
C29 C29' . 1.526(4) no
C30 C31 . 1.3900 no
C30 H30 . 0.9300 no
C31 H31 . 0.9300 no
N3' C27' . 1.3900 no
N3' C31' . 1.3900 no
N3' Ni1 2_767 2.153(5) no
C27' C28' . 1.3900 no
C27' H27' . 0.9300 no
C28' C29' . 1.3900 no
C28' H28' . 0.9300 no
C29' C30' . 1.3900 no
C30' C31' . 1.3900 no
C30' H30' . 0.9300 no
C31' H31' . 0.9300 no

loop_
_geom_hbond_atom_site_label_D
_geom_hbond_atom_site_label_H
_geom_hbond_atom_site_label_A
_geom_hbond_site_symmetry_A
_geom_hbond_distance_DH
_geom_hbond_distance_HA
_geom_hbond_distance_DA
_geom_hbond_angle_DHA
_geom_hbond_publ_flag
O1w H1w1 O2 . 0.850(10) 1.87(2) 2.682(7) 160(6) yes
O1w H1w2 O2w . 0.850(10) 1.97(2) 2.801(7) 168(6) yes
O2w H2w1 O2 2_666 0.850(10) 2.10(3) 2.896(8) 155(7) yes
O2w H2w2 O4 . 0.850(10) 1.87(2) 2.716(6) 173(8) yes

loop_
_geom_torsion_atom_site_label_1
_geom_torsion_atom_site_label_2
_geom_torsion_atom_site_label_3
_geom_torsion_atom_site_label_4
_geom_torsion_site_symmetry_1
_geom_torsion
_geom_torsion_publ_flag
O1w Ni1 O1 C1 . -10.6(4) no
N1 Ni1 O1 C1 . -99.8(4) no
N2' Ni1 O1 C1 1_545 81.7(4) no
N2 Ni1 O1 C1 1_545 76.7(4) no
N1' Ni1 O1 C1 . -100.4(4) no
N3 Ni1 O1 C1 . 165.2(4) no
N3' Ni1 O1 C1 2_767 169.3(4) no
O1w Ni1 O3 C9 . 21.2(5) no
N1 Ni1 O3 C9 . 109.8(5) no
N2' Ni1 O3 C9 1_545 -71.5(5) no
N2 Ni1 O3 C9 1_545 -66.7(5) no
N1' Ni1 O3 C9 . 110.7(5) no
N3 Ni1 O3 C9 . -155.4(5) no
N3' Ni1 O3 C9 2_767 -158.8(5) no
Ni1 O1 C1 O2 . -12.0(8) no
Ni1 O1 C1 C2 . 165.2(5) no
Ni1 O1 C1 C2' . 162.1(7) no
O2 C1 C2 C3 . 87(2) no
O1 C1 C2 C3 . -90(2) no
C2' C1 C2 C3 . -1E1(8) no
C1 C2 C3 C4 . -68(3) no
C1 C2 C3 C8 . 110.2(19) no
C2 C3 C4 C5 . 178.2(11) no
C2 C3 C8 C7 . -178.2(11) no
O2 C1 C2' C3' . 71(5) no
O1 C1 C2' C3' . -103(4) no
C2 C1 C2' C3' . 16E1(8) no
C1 C2' C3' C4' . -150(3) no
C1 C2' C3' C8' . 36(5) no
C2' C3' C4' C5' . -174(3) no
C2' C3' C8' C7' . 174(2) no
Ni1 O3 C9 O4 . 21.9(8) no
Ni1 O3 C9 C10 . -171.5(6) no
Ni1 O3 C9 C10' . -147.9(6) no
O4 C9 C10 C11 . -129.8(8) no
O3 C9 C10 C11 . 63.1(11) no
C10' C9 C10 C11 . -48.9(17) no
C9 C10 C11 C12 . -74.4(11) no
C9 C10 C11 C16 . 107.4(9) no
C10 C11 C12 C13 . -178.1(7) no
C10 C11 C16 C15 . 178.2(7) no
O4 C9 C10' C11' . 20.9(12) no
O3 C9 C10' C11' . -168.4(7) no
C10 C9 C10' C11' . -91(2) no
C9 C10' C11' C12' . 111.3(9) no
C9 C10' C11' C16' . -69.5(11) no
C10' C11' C12' C13' . 179.2(7) no
C10' C11' C16' C15' . -179.2(7) no
O3 Ni1 N1 C17 . 43.0(3) no
O1 Ni1 N1 C17 . -132.1(3) no
O1w Ni1 N1 C17 . 138.8(3) no
N1' Ni1 N1 C17 . -126(3) no
N3 Ni1 N1 C17 . -46.8(4) no
N3' Ni1 N1 C17 2_767 -41.6(3) no
O3 Ni1 N1 C21 . -136.7(3) no
O1 Ni1 N1 C21 . 48.2(3) no
O1w Ni1 N1 C21 . -41.0(3) no
N1' Ni1 N1 C21 . 54(3) no
N3 Ni1 N1 C21 . 133.5(3) no
N3' Ni1 N1 C21 2_767 138.7(3) no
Ni1 N1 C17 C18 . -179.7(4) no
C17 C18 C19 C24 . -178.3(6) no
C24 C19 C20 C21 . 178.3(6) no
Ni1 N1 C21 C20 . 179.7(4) no
O3 Ni1 N1' C17' . 120.4(3) no
O1 Ni1 N1' C17' . -54.8(3) no
O1w Ni1 N1' C17' . -144.0(3) no
N1 Ni1 N1' C17' . 131(3) no
N3 Ni1 N1' C17' . 30.2(4) no
N3' Ni1 N1' C17' 2_767 35.6(4) no
O3 Ni1 N1' C21' . -55.5(3) no
O1 Ni1 N1' C21' . 129.3(3) no
O1w Ni1 N1' C21' . 40.1(3) no
N1 Ni1 N1' C21' . -45(3) no
N3 Ni1 N1' C21' . -145.7(3) no
N3' Ni1 N1' C21' 2_767 -140.3(3) no
Ni1 N1' C17' C18' . -175.8(4) no
C17' C18' C19' C24' . 172.6(5) no
C24' C19' C20' C21' . -172.6(5) no
Ni1 N1' C21' C20' . 176.0(4) no
Ni1 N2 C22 C23 1_565 179.5(4) no
C22 C23 C24 C19 . 175.2(6) no
C20 C19 C24 C25 . -34.2(7) no
C18 C19 C24 C25 . 144.1(4) no
C20 C19 C24 C23 . 150.7(4) no
C18 C19 C24 C23 . -31.0(6) no
C19 C24 C25 C26 . -175.0(7) no
Ni1 N2 C26 C25 1_565 -179.4(4) no
Ni1 N2' C22' C23' 1_565 174.9(4) no
C22' C23' C24' C19' . -174.7(6) no
C18' C19' C24' C25' . 37.0(6) no
C20' C19' C24' C25' . -150.4(4) no
C18' C19' C24' C23' . -148.3(4) no
C20' C19' C24' C23' . 24.4(6) no
C19' C24' C25' C26' . 174.8(6) no
Ni1 N2' C26' C25' 1_565 -175.2(4) no
O3 Ni1 N3 C27 . 10.2(3) no
O1 Ni1 N3 C27 . -178.0(3) no
N1 Ni1 N3 C27 . 93.7(3) no
N2' Ni1 N3 C27 1_545 -83.3(3) no
N2 Ni1 N3 C27 1_545 -85.9(3) no
N1' Ni1 N3 C27 . 98.7(3) no
N3' Ni1 N3 C27 2_767 41(3) no
O3 Ni1 N3 C31 . -174.8(4) no
O1 Ni1 N3 C31 . -3.0(4) no
N1 Ni1 N3 C31 . -91.3(4) no
N2' Ni1 N3 C31 1_545 91.7(4) no
N2 Ni1 N3 C31 1_545 89.1(4) no
N1' Ni1 N3 C31 . -86.3(4) no
N3' Ni1 N3 C31 2_767 -144(3) no
Ni1 N3 C27 C28 . 175.1(5) no
C27 C28 C29 C29' . 175.9(5) no
C29' C29 C30 C31 . -175.9(5) no
Ni1 N3 C31 C30 . -174.9(5) no
Ni1 N3' C27' C28' 2_767 -177.6(5) no
C27' C28' C29' C29 . 175.9(6) no
C28 C29 C29' C30' . 30.1(6) no
C30 C29 C29' C30' . -154.0(5) no
C28 C29 C29' C28' . -145.9(5) no
C30 C29 C29' C28' . 30.0(7) no
C29 C29' C30' C31' . -175.9(6) no
Ni1 N3' C31' C30' 2_767 177.6(5) no
